data_7012745
loop_
_publ_author_name
'Caradoc-Davies, Paula L.'
'Hanton, Lyall R.'

_publ_section_title
;
 Molecular rectangles from metallomacrocycles: development of
 dibenzofuran ligands
;
_journal_issue 9
_journal_name_full 'Dalton Transactions'
_journal_page_first 1754
_journal_paper_doi 10.1039/b300761h
_journal_year 2003
_chemical_formula_moiety Cu4(L2)2I4.2MeCN
_chemical_formula_sum 'C56 H50 Cu4 I4 N6 O2 S4'
_chemical_formula_weight 1729.02
_chemical_name_systematic
;
?
;
_space_group_IT_number 2
_symmetry_cell_setting triclinic
_symmetry_space_group_name_Hall '-P 1'
_symmetry_space_group_name_H-M 'P -1'
_atom_sites_solution_hydrogens geom
_atom_sites_solution_primary direct
_atom_sites_solution_secondary difmap
_audit_creation_method SHELXL-97
_cell_angle_alpha 79.209(5)
_cell_angle_beta 88.332(5)
_cell_angle_gamma 77.788(5)
_cell_formula_units_Z 1
_cell_length_a 9.843(5)
_cell_length_b 12.283(5)
_cell_length_c 13.537(5)
_cell_measurement_reflns_used 4352
_cell_measurement_temperature 168(2)
_cell_measurement_theta_max 26.13
_cell_measurement_theta_min 2.47
_cell_volume 1571.2(12)
_computing_cell_refinement 'Bruker XSCANS'
_computing_data_collection 'Bruker XSCANS'
_computing_data_reduction 'Bruker SHELXTL'
_computing_molecular_graphics 'Bruker SHELXTL'
_computing_publication_material 'Bruker SHELXTL'
_computing_structure_refinement 'SHELXL-97 (Sheldrick, 1997)'
_computing_structure_solution 'Bruker SHELXTL'
_diffrn_ambient_temperature 168(2)
_diffrn_measured_fraction_theta_full 0.863
_diffrn_measured_fraction_theta_max 0.863
_diffrn_measurement_device_type 'Bruker P4'
_diffrn_measurement_method '\w scans'
_diffrn_radiation_monochromator graphite
_diffrn_radiation_source 'fine-focus sealed tube'
_diffrn_radiation_type MoK\a
_diffrn_radiation_wavelength 0.71069
_diffrn_reflns_av_R_equivalents 0.0852
_diffrn_reflns_av_sigmaI/netI 0.0970
_diffrn_reflns_limit_h_max 11
_diffrn_reflns_limit_h_min -11
_diffrn_reflns_limit_k_max 8
_diffrn_reflns_limit_k_min -15
_diffrn_reflns_limit_l_max 16
_diffrn_reflns_limit_l_min -16
_diffrn_reflns_number 19251
_diffrn_reflns_theta_full 27.11
_diffrn_reflns_theta_max 27.11
_diffrn_reflns_theta_min 2.08
_diffrn_standards_decay_% 2
_exptl_absorpt_coefficient_mu 3.477
_exptl_absorpt_correction_T_max 0.8700
_exptl_absorpt_correction_T_min 0.5873
_exptl_absorpt_correction_type multi-scan
_exptl_absorpt_process_details 'SADABS (Sheldrick 1996)'
_exptl_crystal_colour colourless
_exptl_crystal_density_diffrn 1.827
_exptl_crystal_density_method 'not measured'
_exptl_crystal_description plate
_exptl_crystal_F_000 836
_exptl_crystal_size_max 0.31
_exptl_crystal_size_mid 0.11
_exptl_crystal_size_min 0.04
_refine_diff_density_max 0.920
_refine_diff_density_min -1.080
_refine_diff_density_rms 0.140
_refine_ls_extinction_method none
_refine_ls_goodness_of_fit_ref 1.007
_refine_ls_hydrogen_treatment constr
_refine_ls_matrix_type full
_refine_ls_number_parameters 344
_refine_ls_number_reflns 5985
_refine_ls_number_restraints 0
_refine_ls_restrained_S_all 1.007
_refine_ls_R_factor_all 0.1179
_refine_ls_R_factor_gt 0.0583
_refine_ls_shift/su_max 0.008
_refine_ls_shift/su_mean 0.000
_refine_ls_structure_factor_coef Fsqd
_refine_ls_weighting_details 'calc w=1/[\s^2^(Fo^2^)+(0.0526P)^2^+0.0000P] where P=(Fo^2^+2Fc^2^)/3'
_refine_ls_weighting_scheme calc
_refine_ls_wR_factor_gt 0.1062
_refine_ls_wR_factor_ref 0.1186
_reflns_number_gt 3582
_reflns_number_total 5985
_reflns_threshold_expression >2sigma(I)
_cod_data_source_file b300761h.txt
_cod_data_source_block Compound_3.2MeCN'
_cod_depositor_comments
;
The following automatic conversions were performed:
'_symmetry_cell_setting' value 'Triclinic' changed to 'triclinic'
according to '/home/saulius/struct/CIF-dictionaries/cif_core.dic'
dictionary named 'cif_core.dic' version 2.4.1 from 2010-06-29.

Automatic conversion script
Id: cif_fix_enum 1527 2010-12-29 10:47:43Z saulius 
;
_cod_original_sg_symbol_H-M P-1
_cod_database_code 7012745

loop_
_symmetry_equiv_pos_as_xyz
'x, y, z'
'-x, -y, -z'

loop_
_atom_site_label
_atom_site_type_symbol
_atom_site_fract_x
_atom_site_fract_y
_atom_site_fract_z
_atom_site_U_iso_or_equiv
_atom_site_adp_type
_atom_site_occupancy
_atom_site_symmetry_multiplicity
_atom_site_calc_flag
_atom_site_refinement_flags
_atom_site_disorder_assembly
_atom_site_disorder_group
C1 C 0.3274(8) 0.0390(7) 0.9185(7) 0.043(2) Uani 1 1 d . . .
H1 H 0.2745 0.0947 0.9499 0.052 Uiso 1 1 calc R . .
C2 C 0.3680(9) -0.0677(8) 0.9724(7) 0.053(3) Uani 1 1 d . . .
H2 H 0.3472 -0.0858 1.0402 0.064 Uiso 1 1 calc R . .
C3 C 0.4402(9) -0.1454(7) 0.9222(8) 0.051(3) Uani 1 1 d . . .
H3 H 0.4697 -0.2193 0.9567 0.061 Uiso 1 1 calc R . .
C4 C 0.4732(8) -0.1198(7) 0.8192(7) 0.045(2) Uani 1 1 d . . .
H4 H 0.5205 -0.1767 0.7867 0.054 Uiso 1 1 calc R . .
C5 C 0.4354(7) -0.0125(6) 0.7685(6) 0.033(2) Uani 1 1 d . . .
C6 C 0.4725(7) 0.0252(6) 0.6541(6) 0.037(2) Uani 1 1 d . . .
H6A H 0.4812 -0.0393 0.6208 0.045 Uiso 1 1 calc R . .
H6B H 0.5623 0.0463 0.6512 0.045 Uiso 1 1 calc R . .
C7 C 0.1836(7) 0.0896(6) 0.5938(5) 0.0270(18) Uani 1 1 d . . .
H7A H 0.1713 0.0515 0.6620 0.032 Uiso 1 1 calc R . .
H7B H 0.1056 0.1531 0.5767 0.032 Uiso 1 1 calc R . .
C8 C 0.1879(7) 0.0099(6) 0.5235(5) 0.0236(17) Uani 1 1 d . . .
C9 C 0.2326(7) -0.1043(6) 0.5567(5) 0.0266(18) Uani 1 1 d . . .
H9 H 0.2611 -0.1321 0.6232 0.032 Uiso 1 1 calc R . .
C10 C 0.2351(7) -0.1765(6) 0.4919(6) 0.0306(19) Uani 1 1 d . . .
H10 H 0.2670 -0.2537 0.5152 0.037 Uiso 1 1 calc R . .
C11 C 0.1911(7) -0.1394(6) 0.3900(6) 0.0275(18) Uani 1 1 d . . .
H11 H 0.1949 -0.1917 0.3479 0.033 Uiso 1 1 calc R . .
C12 C 0.1433(6) -0.0271(6) 0.3544(5) 0.0201(16) Uani 1 1 d . . .
C13 C 0.0897(7) 0.0426(6) 0.2573(5) 0.0235(17) Uani 1 1 d . . .
C14 C 0.0634(8) 0.0236(6) 0.1609(5) 0.0319(19) Uani 1 1 d . . .
H14 H 0.0794 -0.0502 0.1489 0.038 Uiso 1 1 calc R . .
C15 C 0.0141(8) 0.1136(7) 0.0837(6) 0.040(2) Uani 1 1 d . . .
H15 H -0.0020 0.1004 0.0200 0.049 Uiso 1 1 calc R . .
C16 C -0.0107(8) 0.2210(7) 0.1016(6) 0.037(2) Uani 1 1 d . . .
H16 H -0.0421 0.2816 0.0495 0.045 Uiso 1 1 calc R . .
C17 C 0.0110(7) 0.2417(6) 0.1993(6) 0.0273(18) Uani 1 1 d . . .
C18 C 0.0641(7) 0.1482(6) 0.2745(6) 0.0247(17) Uani 1 1 d . . .
C19 C 0.1441(7) 0.0436(6) 0.4219(5) 0.0232(17) Uani 1 1 d . . .
C20 C -0.0230(7) 0.3561(6) 0.2203(6) 0.0278(18) Uani 1 1 d . . .
H20A H -0.0171 0.4094 0.1584 0.033 Uiso 1 1 calc R . .
H20B H 0.0453 0.3641 0.2672 0.033 Uiso 1 1 calc R . .
C21 C -0.3121(8) 0.3792(6) 0.1726(5) 0.0314(19) Uani 1 1 d . . .
H21A H -0.2902 0.3007 0.1642 0.038 Uiso 1 1 calc R . .
H21B H -0.4084 0.3959 0.1931 0.038 Uiso 1 1 calc R . .
C22 C -0.2987(7) 0.4541(6) 0.0705(6) 0.0272(18) Uani 1 1 d . . .
C23 C -0.3140(8) 0.4250(7) -0.0243(6) 0.037(2) Uani 1 1 d . . .
H23 H -0.3282 0.3530 -0.0262 0.045 Uiso 1 1 calc R . .
C24 C -0.3089(8) 0.4988(6) -0.1137(6) 0.038(2) Uani 1 1 d . . .
H24 H -0.3221 0.4784 -0.1749 0.045 Uiso 1 1 calc R . .
C25 C -0.2846(8) 0.5994(7) -0.1096(6) 0.038(2) Uani 1 1 d . . .
H25 H -0.2816 0.6531 -0.1676 0.045 Uiso 1 1 calc R . .
C26 C -0.2636(8) 0.6218(6) -0.0148(6) 0.036(2) Uani 1 1 d . . .
H26 H -0.2420 0.6913 -0.0123 0.043 Uiso 1 1 calc R . .
C27 C 0.2746(13) 0.4648(10) 0.4689(8) 0.101(4) Uani 1 1 d . . .
H27A H 0.2104 0.4266 0.5088 0.151 Uiso 1 1 calc R . .
H27B H 0.2245 0.5342 0.4295 0.151 Uiso 1 1 calc R . .
H27C H 0.3399 0.4814 0.5123 0.151 Uiso 1 1 calc R . .
C28 C 0.3496(14) 0.3916(10) 0.4016(9) 0.075(4) Uani 1 1 d . . .
N1 N 0.3622(6) 0.0679(5) 0.8172(5) 0.0315(16) Uani 1 1 d . . .
N2 N -0.2717(6) 0.5517(5) 0.0741(5) 0.0285(15) Uani 1 1 d . . .
N3 N 0.4075(13) 0.3340(9) 0.3499(7) 0.103(4) Uani 1 1 d . . .
O1 O 0.0974(5) 0.1516(4) 0.3739(3) 0.0232(11) Uani 1 1 d . . .
S1 S 0.3478(2) 0.14142(16) 0.58567(15) 0.0309(5) Uani 1 1 d . . .
S2 S -0.2026(2) 0.39365(16) 0.27480(15) 0.0314(5) Uani 1 1 d . . .
Cu1 Cu 0.31045(10) 0.22584(7) 0.73170(7) 0.0354(3) Uani 1 1 d . . .
Cu2 Cu -0.25344(10) 0.58658(7) 0.21914(7) 0.0355(3) Uani 1 1 d . . .
I1 I 0.04403(6) 0.32070(4) 0.76534(5) 0.04095(19) Uani 1 1 d . . .
I2 I 0.51949(6) 0.32336(5) 0.73938(5) 0.0456(2) Uani 1 1 d . . .

loop_
_atom_site_aniso_label
_atom_site_aniso_U_11
_atom_site_aniso_U_22
_atom_site_aniso_U_33
_atom_site_aniso_U_23
_atom_site_aniso_U_13
_atom_site_aniso_U_12
C1 0.039(5) 0.039(5) 0.050(6) -0.011(5) -0.009(5) -0.002(4)
C2 0.056(7) 0.051(6) 0.053(7) 0.001(5) -0.017(5) -0.020(5)
C3 0.048(6) 0.027(5) 0.069(8) 0.016(5) -0.015(5) -0.007(4)
C4 0.044(6) 0.027(5) 0.065(7) -0.012(5) -0.006(5) -0.003(4)
C5 0.019(4) 0.024(4) 0.052(6) -0.007(4) -0.014(4) 0.004(3)
C6 0.021(4) 0.033(5) 0.065(6) -0.022(4) -0.006(4) -0.009(4)
C7 0.023(4) 0.030(4) 0.030(5) -0.011(4) 0.004(4) -0.007(3)
C8 0.019(4) 0.029(4) 0.027(5) -0.008(3) 0.010(3) -0.014(3)
C9 0.026(5) 0.033(4) 0.020(4) -0.003(4) 0.000(3) -0.008(4)
C10 0.039(5) 0.007(3) 0.043(5) 0.000(3) -0.005(4) -0.002(3)
C11 0.027(4) 0.015(4) 0.043(5) -0.011(4) 0.007(4) -0.006(3)
C12 0.008(4) 0.022(4) 0.031(5) -0.007(3) 0.004(3) -0.002(3)
C13 0.024(4) 0.019(4) 0.032(5) -0.012(3) 0.003(4) -0.008(3)
C14 0.041(5) 0.030(4) 0.027(5) -0.013(4) -0.003(4) -0.006(4)
C15 0.048(6) 0.041(5) 0.036(5) -0.020(4) -0.008(4) -0.005(4)
C16 0.039(5) 0.037(5) 0.032(5) -0.007(4) -0.005(4) 0.001(4)
C17 0.032(5) 0.015(4) 0.037(5) -0.010(3) 0.004(4) -0.006(3)
C18 0.019(4) 0.019(4) 0.037(5) -0.007(3) 0.008(4) -0.004(3)
C19 0.024(4) 0.021(4) 0.027(5) -0.011(3) -0.004(3) -0.004(3)
C20 0.024(4) 0.024(4) 0.031(5) -0.004(3) -0.001(4) 0.004(3)
C21 0.032(5) 0.031(4) 0.035(5) -0.013(4) -0.002(4) -0.008(4)
C22 0.028(5) 0.020(4) 0.033(5) -0.004(4) -0.002(4) -0.005(3)
C23 0.036(5) 0.026(4) 0.055(6) -0.014(4) -0.004(4) -0.011(4)
C24 0.045(5) 0.028(5) 0.043(6) -0.018(4) -0.016(4) 0.000(4)
C25 0.039(5) 0.030(5) 0.039(6) -0.001(4) -0.004(4) 0.001(4)
C26 0.043(5) 0.024(4) 0.040(6) -0.005(4) 0.000(4) -0.007(4)
C27 0.142(13) 0.092(10) 0.061(8) -0.008(7) 0.000(8) -0.014(9)
C28 0.123(11) 0.062(8) 0.035(7) 0.020(6) -0.005(7) -0.037(8)
N1 0.029(4) 0.032(4) 0.038(4) -0.014(3) 0.000(3) -0.009(3)
N2 0.027(4) 0.021(3) 0.037(4) -0.008(3) -0.003(3) 0.001(3)
N3 0.180(12) 0.074(8) 0.051(7) 0.005(6) -0.001(7) -0.031(8)
O1 0.033(3) 0.015(2) 0.022(3) -0.004(2) -0.004(2) -0.003(2)
S1 0.0370(12) 0.0262(10) 0.0350(13) -0.0110(9) 0.0039(10) -0.0149(9)
S2 0.0415(13) 0.0222(10) 0.0290(12) -0.0048(9) 0.0003(10) -0.0031(9)
Cu1 0.0445(7) 0.0199(5) 0.0441(7) -0.0123(5) -0.0043(5) -0.0058(4)
Cu2 0.0451(7) 0.0204(5) 0.0419(7) -0.0128(5) -0.0017(5) -0.0024(4)
I1 0.0328(3) 0.0339(3) 0.0590(4) -0.0175(3) -0.0027(3) -0.0050(2)
I2 0.0336(4) 0.0379(3) 0.0757(5) -0.0333(3) 0.0071(3) -0.0115(3)

loop_
_atom_type_symbol
_atom_type_description
_atom_type_scat_dispersion_real
_atom_type_scat_dispersion_imag
_atom_type_scat_source
C C 0.0033 0.0016 'International Tables Vol C Tables 4.2.6.8 and 6.1.1.4'
H H 0.0000 0.0000 'International Tables Vol C Tables 4.2.6.8 and 6.1.1.4'
N N 0.0061 0.0033 'International Tables Vol C Tables 4.2.6.8 and 6.1.1.4'
O O 0.0106 0.0060 'International Tables Vol C Tables 4.2.6.8 and 6.1.1.4'
S S 0.1246 0.1234 'International Tables Vol C Tables 4.2.6.8 and 6.1.1.4'
Cu Cu 0.3201 1.2651 'International Tables Vol C Tables 4.2.6.8 and 6.1.1.4'
I I -0.4742 1.8119 'International Tables Vol C Tables 4.2.6.8 and 6.1.1.4'

loop_
_geom_angle_atom_site_label_1
_geom_angle_atom_site_label_2
_geom_angle_atom_site_label_3
_geom_angle
_geom_angle_site_symmetry_1
_geom_angle_site_symmetry_3
_geom_angle_publ_flag
C2 C1 N1 122.3(8) . . ?
C3 C2 C1 116.1(9) . . ?
C2 C3 C4 123.0(8) . . ?
C5 C4 C3 119.5(8) . . ?
C4 C5 N1 118.8(8) . . ?
C4 C5 C6 123.2(7) . . ?
N1 C5 C6 118.0(6) . . ?
C5 C6 S1 114.6(5) . . ?
C8 C7 S1 109.5(5) . . ?
C9 C8 C19 116.0(6) . . ?
C9 C8 C7 120.0(7) . . ?
C19 C8 C7 123.9(6) . . ?
C10 C9 C8 119.5(7) . . ?
C9 C10 C11 122.9(6) . . ?
C12 C11 C10 119.6(6) . . ?
C11 C12 C19 115.9(7) . . ?
C11 C12 C13 135.7(7) . . ?
C19 C12 C13 108.4(6) . . ?
C18 C13 C14 119.3(7) . . ?
C18 C13 C12 103.9(6) . . ?
C14 C13 C12 136.7(6) . . ?
C15 C14 C13 120.7(7) . . ?
C16 C15 C14 119.6(7) . . ?
C15 C16 C17 120.5(7) . . ?
C18 C17 C16 117.9(6) . . ?
C18 C17 C20 121.4(7) . . ?
C16 C17 C20 120.7(7) . . ?
C13 C18 C17 121.9(7) . . ?
C13 C18 O1 111.8(6) . . ?
C17 C18 O1 126.3(6) . . ?
O1 C19 C12 108.3(6) . . ?
O1 C19 C8 125.6(6) . . ?
C12 C19 C8 126.1(6) . . ?
C17 C20 S2 113.3(5) . . ?
C22 C21 S2 116.2(5) . . ?
N2 C22 C23 119.1(7) . . ?
N2 C22 C21 115.3(6) . . ?
C23 C22 C21 125.6(7) . . ?
C24 C23 C22 122.9(7) . . ?
C25 C24 C23 117.8(8) . . ?
C24 C25 C26 117.1(8) . . ?
N2 C26 C25 126.1(7) . . ?
N3 C28 C27 179.4(13) . . ?
C5 N1 C1 120.2(7) . . ?
C5 N1 Cu1 114.8(5) . . ?
C1 N1 Cu1 125.1(5) . . ?
C22 N2 C26 116.9(7) . . ?
C22 N2 Cu2 115.8(5) . . ?
C26 N2 Cu2 127.2(5) . . ?
C19 O1 C18 107.6(5) . . ?
C6 S1 C7 104.5(3) . . ?
C6 S1 Cu1 90.1(3) . . ?
C7 S1 Cu1 96.0(2) . . ?
C21 S2 C20 101.1(3) . . ?
C21 S2 Cu2 88.7(2) . . ?
C20 S2 Cu2 100.3(2) . . ?
N1 Cu1 S1 88.53(19) . . ?
N1 Cu1 Cu2 130.54(18) . 2_566 ?
S1 Cu1 Cu2 140.79(7) . 2_566 ?
N1 Cu1 I2 107.33(17) . . ?
S1 Cu1 I2 105.23(6) . . ?
Cu2 Cu1 I2 64.45(4) 2_566 . ?
N1 Cu1 I1 109.83(18) . . ?
S1 Cu1 I1 115.51(6) . . ?
Cu2 Cu1 I1 59.98(3) 2_566 . ?
I2 Cu1 I1 124.37(5) . . ?
N2 Cu2 S2 86.82(17) . . ?
N2 Cu2 Cu1 126.67(16) . 2_566 ?
S2 Cu2 Cu1 145.83(7) . 2_566 ?
N2 Cu2 I1 112.13(17) . 2_566 ?
S2 Cu2 I1 112.81(7) . 2_566 ?
Cu1 Cu2 I1 64.50(4) 2_566 2_566 ?
N2 Cu2 I2 102.32(16) . 2_566 ?
S2 Cu2 I2 110.92(7) . 2_566 ?
Cu1 Cu2 I2 60.28(3) 2_566 2_566 ?
I1 Cu2 I2 124.72(5) 2_566 2_566 ?
Cu2 I1 Cu1 55.53(4) 2_566 . ?
Cu1 I2 Cu2 55.27(4) . 2_566 ?

loop_
_geom_bond_atom_site_label_1
_geom_bond_atom_site_label_2
_geom_bond_distance
_geom_bond_site_symmetry_2
_geom_bond_publ_flag
C1 C2 1.359(11) . ?
C1 N1 1.402(10) . ?
C2 C3 1.344(12) . ?
C3 C4 1.414(12) . ?
C4 C5 1.348(10) . ?
C5 N1 1.358(9) . ?
C5 C6 1.587(11) . ?
C6 S1 1.798(8) . ?
C7 C8 1.482(9) . ?
C7 S1 1.851(7) . ?
C8 C9 1.371(9) . ?
C8 C19 1.412(9) . ?
C9 C10 1.355(9) . ?
C10 C11 1.419(10) . ?
C11 C12 1.358(9) . ?
C12 C19 1.374(9) . ?
C12 C13 1.472(10) . ?
C13 C18 1.331(9) . ?
C13 C14 1.409(9) . ?
C14 C15 1.386(10) . ?
C15 C16 1.356(10) . ?
C16 C17 1.423(10) . ?
C17 C18 1.403(10) . ?
C17 C20 1.454(9) . ?
C18 O1 1.403(8) . ?
C19 O1 1.353(8) . ?
C20 S2 1.895(7) . ?
C21 C22 1.529(10) . ?
C21 S2 1.834(7) . ?
C22 N2 1.292(9) . ?
C22 C23 1.415(10) . ?
C23 C24 1.376(11) . ?
C24 C25 1.318(10) . ?
C25 C26 1.392(10) . ?
C26 N2 1.353(9) . ?
C27 C28 1.474(16) . ?
C28 N3 1.143(14) . ?
N1 Cu1 2.034(6) . ?
N2 Cu2 2.106(6) . ?
S1 Cu1 2.384(2) . ?
S2 Cu2 2.299(2) . ?
Cu1 Cu2 2.4641(15) 2_566 ?
Cu1 I2 2.6040(15) . ?
Cu1 I1 2.6978(16) . ?
Cu2 Cu1 2.4641(15) 2_566 ?
Cu2 I1 2.5880(15) 2_566 ?
Cu2 I2 2.7052(16) 2_566 ?
I1 Cu2 2.5880(15) 2_566 ?
I2 Cu2 2.7052(16) 2_566 ?
